data_7060070
loop_
_publ_author_name
'Kim, Hyojin'
'Eom, Sunhwi'
'Park, Sora'
'Kang, Dong Won'
'Wang, Mengmeng'
'Kim, Youngseo'
'Park, Sungnam'
'Shi, Wei'
'Hong, Chang Seop'

_publ_section_title
;
 Structure, photoluminescence, and magnetic properties of a Mn(ii)-based
 metal--organic framework
;
_journal_issue 43
_journal_name_full 'New Journal of Chemistry'
_journal_page_first 18694
_journal_page_last 18702
_journal_paper_doi 10.1039/D0NJ04193A
_journal_volume 44
_journal_year 2020
_chemical_formula_sum 'C78 H54 Mn3 N2 O15'
_chemical_formula_weight 1424.05
_space_group_crystal_system monoclinic
_space_group_IT_number 14
_space_group_name_Hall '-P 2yn'
_space_group_name_H-M_alt 'P 1 21/n 1'
_atom_sites_solution_hydrogens geom
_audit_creation_method SHELXL-2017/1
_audit_update_record
;
2019-07-08 deposited with the CCDC.	2020-10-19 downloaded from the CCDC.
;
_cell_angle_alpha 90
_cell_angle_beta 95.97(3)
_cell_angle_gamma 90
_cell_formula_units_Z 4
_cell_length_a 10.168(2)
_cell_length_b 37.606(8)
_cell_length_c 38.894(8)
_cell_measurement_reflns_used 175622
_cell_measurement_temperature 100(2)
_cell_measurement_theta_max 29.535
_cell_measurement_theta_min 0.4011
_cell_volume 14792(5)
_computing_cell_refinement HKL3000
_computing_data_collection 'PAL ADSC Quantum-210'
_computing_data_reduction HKL3000
_computing_structure_refinement 'SHELXL-2017/1 (Sheldrick, 2017)'
_computing_structure_solution SHELXTL
_diffrn_ambient_temperature 100(2)
_diffrn_measured_fraction_theta_full 0.950
_diffrn_measured_fraction_theta_max 0.747
_diffrn_measurement_device_type 'CCD area detector'
_diffrn_radiation_type synchrotron
_diffrn_radiation_wavelength 0.700
_diffrn_reflns_av_R_equivalents 0.0447
_diffrn_reflns_av_unetI/netI 0.0508
_diffrn_reflns_Laue_measured_fraction_full 0.950
_diffrn_reflns_Laue_measured_fraction_max 0.747
_diffrn_reflns_limit_h_max 13
_diffrn_reflns_limit_h_min -12
_diffrn_reflns_limit_k_max 51
_diffrn_reflns_limit_k_min -51
_diffrn_reflns_limit_l_max 52
_diffrn_reflns_limit_l_min -52
_diffrn_reflns_number 105288
_diffrn_reflns_point_group_measured_fraction_full 0.950
_diffrn_reflns_point_group_measured_fraction_max 0.747
_diffrn_reflns_theta_full 25.000
_diffrn_reflns_theta_max 29.266
_diffrn_reflns_theta_min 2.252
_diffrn_source 'bending magnet beamline'
_exptl_absorpt_coefficient_mu 0.284
_exptl_absorpt_correction_T_max 0.9859
_exptl_absorpt_correction_T_min 0.9607
_exptl_absorpt_correction_type empirical
_exptl_absorpt_process_details HKL3000-Scalepack
_exptl_crystal_colour colorless
_exptl_crystal_density_diffrn 0.639
_exptl_crystal_description rod
_exptl_crystal_F_000 2924
_exptl_crystal_size_max 0.140
_exptl_crystal_size_mid 0.060
_exptl_crystal_size_min 0.050
_platon_squeeze_details
;
;
_refine_diff_density_max 2.281
_refine_diff_density_min -0.769
_refine_diff_density_rms 0.070
_refine_ls_extinction_method none
_refine_ls_goodness_of_fit_ref 0.983
_refine_ls_hydrogen_treatment constr
_refine_ls_matrix_type full
_refine_ls_number_parameters 883
_refine_ls_number_reflns 31549
_refine_ls_number_restraints 0
_refine_ls_restrained_S_all 0.983
_refine_ls_R_factor_all 0.0968
_refine_ls_R_factor_gt 0.0716
_refine_ls_shift/su_max 0.001
_refine_ls_shift/su_mean 0.000
_refine_ls_structure_factor_coef Fsqd
_refine_ls_weighting_details 'w=1/[\s^2^(Fo^2^)+(0.1606P)^2^] where P=(Fo^2^+2Fc^2^)/3'
_refine_ls_weighting_scheme calc
_refine_ls_wR_factor_gt 0.2165
_refine_ls_wR_factor_ref 0.2287
_reflns_Friedel_coverage 0.000
_reflns_number_gt 20004
_reflns_number_total 31549
_reflns_threshold_expression 'I > 2\s(I)'
_cod_data_source_file d0nj04193a2.cif
_cod_data_source_block compound1
_cod_depositor_comments
;
The following automatic conversions were performed:

data item '_exptl_absorpt_correction_type' value 'Empirical' was
changed to 'empirical' in accordance with the
/home/data/users/saulius/crontab/automatic-downloads/rss-feeds/RSC/lib/dictionaries/cif_core.dic
dictionary named 'cif_core.dic' version 2.4.2 last updated on
2011-04-26.

Automatic conversion script
Id: cif_fix_values 7556 2019-12-06 15:28:31Z antanas 

 Adding full bibliography for 7060070.cif.
;
_cod_original_sg_symbol_H-M 'P 21/n'
_cod_database_code 7060070
_shelx_shelxl_version_number 2017/1
_shelx_space_group_comment
;
The symmetry employed for this shelxl refinement is uniquely defined
by the following loop, which should always be used as a source of
symmetry information in preference to the above space-group names.
They are only intended as comments.
;
_shelx_estimated_absorpt_t_min 0.961
_shelx_estimated_absorpt_t_max 0.986

loop_
_space_group_symop_operation_xyz
'x, y, z'
'-x+1/2, y+1/2, -z+1/2'
'-x, -y, -z'
'x-1/2, -y-1/2, z-1/2'

loop_
_atom_site_label
_atom_site_type_symbol
_atom_site_fract_x
_atom_site_fract_y
_atom_site_fract_z
_atom_site_U_iso_or_equiv
_atom_site_adp_type
_atom_site_occupancy
_atom_site_site_symmetry_order
_atom_site_calc_flag
_atom_site_refinement_flags_posn
_atom_site_refinement_flags_adp
_atom_site_refinement_flags_occupancy
_atom_site_disorder_assembly
_atom_site_disorder_group
Mn1 Mn 1.16730(3) 0.41740(2) 0.24381(2) 0.04731(12) Uani 1 1 d . . . . .
O1 O 1.06810(16) 0.46337(5) 0.25455(5) 0.0545(5) Uani 1 1 d . . . . .
O2 O 0.86977(18) 0.43907(5) 0.24991(5) 0.0607(5) Uani 1 1 d . . . . .
C1 C 0.9516(2) 0.46151(7) 0.26306(7) 0.0501(6) Uani 1 1 d . . . . .
C2 C 0.9132(2) 0.48742(8) 0.28934(7) 0.0542(7) Uani 1 1 d . . . . .
C3 C 1.0058(2) 0.51065(7) 0.30532(7) 0.0529(6) Uani 1 1 d . . . . .
H3 H 1.093900 0.510075 0.299276 0.064 Uiso 1 1 calc R U . . .
C4 C 0.9728(2) 0.53457(8) 0.32978(7) 0.0540(7) Uani 1 1 d . . . . .
H4 H 1.038738 0.549941 0.340620 0.065 Uiso 1 1 calc R U . . .
C5 C 0.8447(2) 0.53653(9) 0.33879(8) 0.0630(8) Uani 1 1 d . . . . .
C6 C 0.7533(3) 0.51394(14) 0.32225(13) 0.125(2) Uani 1 1 d . . . . .
H6 H 0.664455 0.515000 0.327727 0.150 Uiso 1 1 calc R U . . .
C7 C 0.7861(3) 0.48948(13) 0.29768(12) 0.1122(18) Uani 1 1 d . . . . .
H7 H 0.720156 0.474205 0.286694 0.135 Uiso 1 1 calc R U . . .
C8 C 0.8055(2) 0.56268(9) 0.36453(8) 0.0622(8) Uani 1 1 d . . . . .
C9 C 0.8895(2) 0.57156(7) 0.39375(7) 0.0490(6) Uani 1 1 d . . . . .
H13A H 0.972775 0.560038 0.397876 0.059 Uiso 1 1 calc R U . . .
C10 C 0.8546(2) 0.59657(7) 0.41670(7) 0.0482(6) Uani 1 1 d . . . . .
H12 H 0.914017 0.602091 0.436461 0.058 Uiso 1 1 calc R U . . .
C11 C 0.7344(2) 0.61393(7) 0.41159(7) 0.0479(6) Uani 1 1 d . . . . .
C12 C 0.6506(3) 0.60583(12) 0.38322(10) 0.0973(15) Uani 1 1 d . . . . .
H10 H 0.567889 0.617625 0.379108 0.117 Uiso 1 1 calc R U . . .
C13 C 0.6868(3) 0.57996(14) 0.35998(12) 0.120(2) Uani 1 1 d . . . . .
H9 H 0.626617 0.574261 0.340404 0.144 Uiso 1 1 calc R U . . .
N1 N 0.6976(2) 0.64192(6) 0.43375(5) 0.0491(5) Uani 1 1 d . . . . .
C14 C 0.6520(2) 0.67354(7) 0.41720(7) 0.0467(6) Uani 1 1 d . . . . .
C15 C 0.7182(3) 0.68839(10) 0.39188(9) 0.0759(10) Uani 1 1 d . . . . .
H32 H 0.798193 0.677734 0.386485 0.091 Uiso 1 1 calc R U . . .
C16 C 0.6723(3) 0.71844(10) 0.37386(8) 0.0729(10) Uani 1 1 d . . . . .
H31 H 0.722444 0.728332 0.356916 0.087 Uiso 1 1 calc R U . . .
C17 C 0.5536(2) 0.73434(8) 0.38025(7) 0.0529(6) Uani 1 1 d . . . . .
C18 C 0.4875(2) 0.71937(8) 0.40635(7) 0.0554(7) Uani 1 1 d . . . . .
H29 H 0.407264 0.729968 0.411702 0.067 Uiso 1 1 calc R U . . .
C19 C 0.5335(2) 0.69005(7) 0.42454(7) 0.0532(6) Uani 1 1 d . . . . .
H28 H 0.485454 0.680735 0.442198 0.064 Uiso 1 1 calc R U . . .
C20 C 0.4984(2) 0.76427(8) 0.35925(7) 0.0532(7) Uani 1 1 d . . . . .
C21 C 0.5788(2) 0.79003(8) 0.34602(8) 0.0618(8) Uani 1 1 d . . . . .
H38 H 0.671983 0.788706 0.351390 0.074 Uiso 1 1 calc R U . . .
C22 C 0.5255(2) 0.81727(8) 0.32535(7) 0.0590(7) Uani 1 1 d . . . . .
H37 H 0.582778 0.834445 0.316968 0.071 Uiso 1 1 calc R U . . .
C23 C 0.3899(2) 0.82026(7) 0.31645(7) 0.0482(6) Uani 1 1 d . . . . .
C24 C 0.3084(2) 0.79435(8) 0.32921(8) 0.0608(8) Uani 1 1 d . . . . .
H35 H 0.215583 0.795420 0.323123 0.073 Uiso 1 1 calc R U . . .
C25 C 0.3607(2) 0.76728(8) 0.35050(8) 0.0579(7) Uani 1 1 d . . . . .
H34 H 0.303131 0.750478 0.359353 0.069 Uiso 1 1 calc R U . . .
C26 C 0.3303(2) 0.84827(7) 0.29283(6) 0.0473(6) Uani 1 1 d . . . . .
O3 O 0.20833(16) 0.84712(5) 0.28362(5) 0.0533(5) Uani 1 1 d . . . . .
O4 O 0.40860(16) 0.87268(5) 0.28411(5) 0.0537(5) Uani 1 1 d . . . . .
C27 C 0.7247(2) 0.64022(7) 0.46993(6) 0.0436(5) Uani 1 1 d . . . . .
C28 C 0.7550(3) 0.67060(7) 0.48933(7) 0.0501(6) Uani 1 1 d . . . . .
H15 H 0.759930 0.692887 0.478030 0.060 Uiso 1 1 calc R U . . .
C29 C 0.7784(3) 0.66879(7) 0.52513(7) 0.0506(6) Uani 1 1 d . . . . .
H16 H 0.799335 0.689965 0.537857 0.061 Uiso 1 1 calc R U . . .
C30 C 0.7719(2) 0.63685(7) 0.54282(6) 0.0422(5) Uani 1 1 d . . . . .
C31 C 0.7429(2) 0.60659(7) 0.52298(7) 0.0471(6) Uani 1 1 d . . . . .
H18 H 0.738479 0.584288 0.534279 0.057 Uiso 1 1 calc R U . . .
C32 C 0.7201(2) 0.60789(7) 0.48724(6) 0.0449(5) Uani 1 1 d . . . . .
H19 H 0.701176 0.586622 0.474486 0.054 Uiso 1 1 calc R U . . .
C33 C 0.7916(2) 0.63557(7) 0.58106(6) 0.0441(5) Uani 1 1 d . . . . .
C34 C 0.7624(2) 0.66452(8) 0.60143(7) 0.0529(6) Uani 1 1 d . . . . .
H21 H 0.732997 0.686094 0.590469 0.063 Uiso 1 1 calc R U . . .
C35 C 0.7751(3) 0.66264(8) 0.63693(7) 0.0529(6) Uani 1 1 d . . . . .
H22 H 0.755039 0.682912 0.650001 0.063 Uiso 1 1 calc R U . . .
C36 C 0.8166(2) 0.63166(7) 0.65388(7) 0.0487(6) Uani 1 1 d . . . . .
C37 C 0.8495(2) 0.60229(7) 0.63436(6) 0.0471(6) Uani 1 1 d . . . . .
H24 H 0.880564 0.581039 0.645656 0.056 Uiso 1 1 calc R U . . .
C38 C 0.8368(2) 0.60421(7) 0.59852(6) 0.0465(6) Uani 1 1 d . . . . .
H25 H 0.858839 0.584092 0.585501 0.056 Uiso 1 1 calc R U . . .
C39 C 0.8177(2) 0.62864(8) 0.69256(7) 0.0497(6) Uani 1 1 d . . . . .
O5 O 0.75774(17) 0.65200(5) 0.70756(5) 0.0540(5) Uani 1 1 d . . . . .
O6 O 0.87721(17) 0.60221(6) 0.70694(5) 0.0556(5) Uani 1 1 d . . . . .
Mn2 Mn 0.72590(4) 0.40025(2) 0.25375(2) 0.04972(12) Uani 1 1 d . . . . .
O7 O 0.72429(18) 0.39368(6) 0.30718(5) 0.0577(5) Uani 1 1 d . . . . .
O8 O 0.52748(17) 0.36853(6) 0.31126(5) 0.0670(6) Uani 1 1 d . . . . .
C40 C 0.6355(2) 0.38050(8) 0.32421(7) 0.0525(6) Uani 1 1 d . . . . .
C41 C 0.6633(2) 0.37937(7) 0.36251(7) 0.0492(6) Uani 1 1 d . . . . .
C42 C 0.5606(2) 0.37142(8) 0.38264(7) 0.0579(7) Uani 1 1 d . . . . .
H42 H 0.474077 0.367037 0.371773 0.069 Uiso 1 1 calc R U . . .
C43 C 0.5844(2) 0.36995(8) 0.41784(7) 0.0572(7) Uani 1 1 d . . . . .
H43 H 0.513027 0.365132 0.431082 0.069 Uiso 1 1 calc R U . . .
C44 C 0.7101(2) 0.37531(7) 0.43489(6) 0.0480(6) Uani 1 1 d . . . . .
C45 C 0.8120(2) 0.38330(8) 0.41452(7) 0.0539(7) Uani 1 1 d . . . . .
H45 H 0.898903 0.387355 0.425265 0.065 Uiso 1 1 calc R U . . .
C46 C 0.7875(2) 0.38533(8) 0.37908(7) 0.0538(7) Uani 1 1 d . . . . .
H46 H 0.857983 0.390980 0.365788 0.065 Uiso 1 1 calc R U . . .
C47 C 0.7350(2) 0.37293(7) 0.47296(6) 0.0465(6) Uani 1 1 d . . . . .
C48 C 0.6375(2) 0.38286(7) 0.49443(6) 0.0480(6) Uani 1 1 d . . . . .
H48 H 0.554645 0.391320 0.484060 0.058 Uiso 1 1 calc R U . . .
C49 C 0.6584(2) 0.38071(7) 0.52977(6) 0.0452(6) Uani 1 1 d . . . . .
H49 H 0.590479 0.387666 0.543395 0.054 Uiso 1 1 calc R U . . .
C50 C 0.7792(2) 0.36832(6) 0.54589(6) 0.0421(5) Uani 1 1 d . . . . .
C51 C 0.8767(2) 0.35811(7) 0.52508(6) 0.0441(5) Uani 1 1 d . . . . .
H51 H 0.959105 0.349485 0.535537 0.053 Uiso 1 1 calc R U . . .
C52 C 0.8547(2) 0.36042(7) 0.48946(7) 0.0478(6) Uani 1 1 d . . . . .
H52 H 0.922587 0.353326 0.475879 0.057 Uiso 1 1 calc R U . . .
N2 N 0.80141(18) 0.36622(5) 0.58236(5) 0.0437(5) Uani 1 1 d . . . . .
C53 C 0.8634(2) 0.33554(7) 0.59780(6) 0.0426(5) Uani 1 1 d . . . . .
C54 C 0.8413(2) 0.30216(7) 0.58276(6) 0.0455(6) Uani 1 1 d . . . . .
H71 H 0.788561 0.300191 0.561202 0.055 Uiso 1 1 calc R U . . .
C55 C 0.8950(2) 0.27179(7) 0.59879(6) 0.0449(5) Uani 1 1 d . . . . .
H70 H 0.881649 0.249432 0.587588 0.054 Uiso 1 1 calc R U . . .
C56 C 0.9684(2) 0.27352(7) 0.63105(6) 0.0445(6) Uani 1 1 d . . . . .
C57 C 0.9927(2) 0.30724(7) 0.64548(7) 0.0498(6) Uani 1 1 d . . . . .
H68 H 1.044599 0.309287 0.667157 0.060 Uiso 1 1 calc R U . . .
C58 C 0.9431(2) 0.33760(7) 0.62895(6) 0.0458(6) Uani 1 1 d . . . . .
H67 H 0.963770 0.360194 0.639019 0.055 Uiso 1 1 calc R U . . .
C59 C 1.0149(2) 0.24063(7) 0.64995(6) 0.0463(6) Uani 1 1 d . . . . .
C60 C 1.0358(2) 0.20907(7) 0.63309(7) 0.0502(6) Uani 1 1 d . . . . .
H77 H 1.025369 0.208360 0.608544 0.060 Uiso 1 1 calc R U . . .
C61 C 1.0719(2) 0.17849(8) 0.65159(7) 0.0516(6) Uani 1 1 d . . . . .
H76 H 1.087124 0.157158 0.639526 0.062 Uiso 1 1 calc R U . . .
C62 C 1.0861(2) 0.17855(7) 0.68743(7) 0.0488(6) Uani 1 1 d . . . . .
C63 C 1.0691(3) 0.20991(8) 0.70433(7) 0.0534(6) Uani 1 1 d . . . . .
H74 H 1.080605 0.210564 0.728873 0.064 Uiso 1 1 calc R U . . .
C64 C 1.0352(3) 0.24083(8) 0.68584(7) 0.0546(6) Uani 1 1 d . . . . .
H73 H 1.025675 0.262456 0.697967 0.065 Uiso 1 1 calc R U . . .
C65 C 1.1224(2) 0.14616(8) 0.70799(7) 0.0519(6) Uani 1 1 d . . . . .
O11 O 1.09115(15) 0.14497(5) 0.73903(4) 0.0501(4) Uani 1 1 d . . . . .
O12 O 1.18462(19) 0.12107(6) 0.69632(5) 0.0613(5) Uani 1 1 d . . . . .
C66 C 0.7569(2) 0.39346(7) 0.60331(6) 0.0427(5) Uani 1 1 d . . . . .
C67 C 0.7127(2) 0.38606(7) 0.63585(7) 0.0483(6) Uani 1 1 d . . . . .
H54 H 0.708090 0.362126 0.643437 0.058 Uiso 1 1 calc R U . . .
C68 C 0.6766(2) 0.41293(7) 0.65644(7) 0.0472(6) Uani 1 1 d . . . . .
H55 H 0.650101 0.407193 0.678493 0.057 Uiso 1 1 calc R U . . .
C69 C 0.6771(2) 0.44879(7) 0.64628(6) 0.0439(5) Uani 1 1 d . . . . .
C70 C 0.7160(2) 0.45579(7) 0.61326(6) 0.0447(5) Uani 1 1 d . . . . .
H57 H 0.715219 0.479602 0.605082 0.054 Uiso 1 1 calc R U . . .
C71 C 0.7554(2) 0.42875(7) 0.59241(6) 0.0434(5) Uani 1 1 d . . . . .
H58 H 0.781897 0.434378 0.570333 0.052 Uiso 1 1 calc R U . . .
C72 C 0.6433(2) 0.47805(7) 0.66933(6) 0.0445(6) Uani 1 1 d . . . . .
C73 C 0.5883(3) 0.47086(8) 0.70014(7) 0.0533(6) Uani 1 1 d . . . . .
H60 H 0.574110 0.446947 0.706707 0.064 Uiso 1 1 calc R U . . .
C74 C 0.5541(3) 0.49889(8) 0.72134(7) 0.0544(7) Uani 1 1 d . . . . .
H62 H 0.512027 0.493632 0.741429 0.065 Uiso 1 1 calc R U . . .
C75 C 0.5801(2) 0.53383(7) 0.71375(7) 0.0467(6) Uani 1 1 d . . . . .
C76 C 0.6383(3) 0.54106(8) 0.68371(7) 0.0577(7) Uani 1 1 d . . . . .
H64 H 0.658067 0.564883 0.677977 0.069 Uiso 1 1 calc R U . . .
C77 C 0.6675(3) 0.51325(8) 0.66199(7) 0.0570(7) Uani 1 1 d . . . . .
H61 H 0.705611 0.518748 0.641335 0.068 Uiso 1 1 calc R U . . .
C78 C 0.5442(2) 0.56308(7) 0.73589(7) 0.0497(6) Uani 1 1 d . . . . .
O9 O 0.62560(16) 0.58898(5) 0.74079(5) 0.0531(4) Uani 1 1 d . . . . .
O10 O 0.43636(16) 0.56183(5) 0.74929(5) 0.0547(5) Uani 1 1 d . . . . .
Mn3 Mn 0.41392(3) 0.35271(2) 0.26476(2) 0.04718(12) Uani 1 1 d . . . . .
O13 O 1.2296(2) 0.44258(7) 0.19781(6) 0.0828(7) Uani 1 1 d . . . . .
O14 O 0.88432(19) 0.35976(6) 0.25552(6) 0.0695(6) Uani 1 1 d . . . . .
O15 O 0.4411(2) 0.29674(6) 0.27708(7) 0.0853(7) Uani 1 1 d . . . . .

loop_
_atom_site_aniso_label
_atom_site_aniso_U_11
_atom_site_aniso_U_22
_atom_site_aniso_U_33
_atom_site_aniso_U_23
_atom_site_aniso_U_13
_atom_site_aniso_U_12
Mn1 0.0330(2) 0.0616(3) 0.0474(2) -0.01110(17) 0.00458(15) 0.00127(15)
O1 0.0340(9) 0.0612(12) 0.0704(12) -0.0085(9) 0.0153(8) -0.0013(8)
O2 0.0444(10) 0.0713(13) 0.0683(13) -0.0252(10) 0.0143(9) -0.0134(9)
C1 0.0352(13) 0.0580(16) 0.0577(16) -0.0071(12) 0.0075(10) 0.0020(11)
C2 0.0299(12) 0.0676(18) 0.0658(18) -0.0138(13) 0.0088(11) 0.0000(11)
C3 0.0323(12) 0.0636(17) 0.0633(17) -0.0138(13) 0.0072(11) -0.0029(11)
C4 0.0327(13) 0.0621(17) 0.0672(18) -0.0109(13) 0.0053(11) -0.0046(11)
C5 0.0297(13) 0.085(2) 0.0728(19) -0.0314(16) 0.0000(11) 0.0029(12)
C6 0.0357(17) 0.181(5) 0.160(4) -0.120(4) 0.021(2) -0.020(2)
C7 0.0288(15) 0.164(4) 0.146(4) -0.107(3) 0.0199(18) -0.0140(18)
C8 0.0317(13) 0.084(2) 0.0697(19) -0.0295(15) 0.0007(12) 0.0005(12)
C9 0.0292(12) 0.0595(16) 0.0580(16) -0.0068(12) 0.0030(10) -0.0041(10)
C10 0.0342(12) 0.0527(15) 0.0571(16) -0.0038(11) 0.0018(10) -0.0029(10)
C11 0.0411(13) 0.0551(16) 0.0476(14) -0.0039(11) 0.0050(10) 0.0028(11)
C12 0.0433(17) 0.144(4) 0.100(3) -0.063(3) -0.0163(17) 0.0337(19)
C13 0.0469(19) 0.192(5) 0.115(3) -0.095(3) -0.0229(19) 0.040(2)
N1 0.0450(11) 0.0562(13) 0.0458(13) -0.0012(9) 0.0041(9) 0.0076(9)
C14 0.0351(12) 0.0521(15) 0.0532(15) 0.0089(11) 0.0052(10) 0.0057(10)
C15 0.0466(17) 0.100(3) 0.086(2) 0.0349(19) 0.0288(15) 0.0274(16)
C16 0.0397(15) 0.102(2) 0.080(2) 0.0463(18) 0.0206(13) 0.0158(14)
C17 0.0330(12) 0.0647(17) 0.0608(17) 0.0173(13) 0.0044(11) 0.0015(11)
C18 0.0335(13) 0.0676(18) 0.0670(18) 0.0160(13) 0.0139(11) 0.0089(11)
C19 0.0377(13) 0.0652(18) 0.0589(16) 0.0138(13) 0.0152(11) 0.0045(11)
C20 0.0319(12) 0.0698(18) 0.0581(16) 0.0202(13) 0.0060(10) 0.0021(11)
C21 0.0280(12) 0.079(2) 0.077(2) 0.0286(15) 0.0019(12) -0.0071(12)
C22 0.0317(13) 0.079(2) 0.0655(18) 0.0292(14) -0.0003(11) -0.0073(12)
C23 0.0313(12) 0.0644(17) 0.0491(15) 0.0128(12) 0.0044(10) 0.0010(10)
C24 0.0258(12) 0.090(2) 0.0663(18) 0.0288(15) 0.0010(11) -0.0001(12)
C25 0.0295(12) 0.0708(19) 0.0737(19) 0.0260(14) 0.0069(11) -0.0053(11)
C26 0.0329(12) 0.0655(17) 0.0430(14) 0.0114(11) 0.0006(9) 0.0014(11)
O3 0.0328(9) 0.0806(13) 0.0461(10) 0.0171(9) 0.0024(7) 0.0045(8)
O4 0.0372(9) 0.0688(12) 0.0546(11) 0.0192(9) 0.0027(7) -0.0052(8)
C27 0.0333(12) 0.0537(15) 0.0441(14) 0.0009(10) 0.0054(9) 0.0020(10)
C28 0.0524(15) 0.0421(14) 0.0566(16) -0.0005(11) 0.0089(11) -0.0012(11)
C29 0.0514(15) 0.0505(16) 0.0493(15) -0.0052(11) 0.0019(11) -0.0045(11)
C30 0.0280(11) 0.0473(14) 0.0519(15) 0.0003(10) 0.0067(9) 0.0030(9)
C31 0.0450(13) 0.0475(15) 0.0491(15) 0.0039(11) 0.0060(10) -0.0004(10)
C32 0.0462(13) 0.0405(14) 0.0485(15) -0.0036(10) 0.0077(10) -0.0007(10)
C33 0.0307(11) 0.0531(15) 0.0484(14) -0.0021(11) 0.0038(9) -0.0038(10)
C34 0.0421(14) 0.0583(17) 0.0584(17) -0.0023(12) 0.0055(11) 0.0009(11)
C35 0.0476(14) 0.0578(17) 0.0537(17) -0.0119(12) 0.0082(11) -0.0015(12)
C36 0.0280(11) 0.0678(18) 0.0505(15) -0.0083(12) 0.0051(9) -0.0068(11)
C37 0.0332(12) 0.0611(17) 0.0470(15) 0.0016(11) 0.0045(10) 0.0004(10)
C38 0.0316(12) 0.0621(17) 0.0458(14) -0.0068(11) 0.0052(9) 0.0033(10)
C39 0.0286(12) 0.0736(19) 0.0470(15) -0.0109(13) 0.0046(10) -0.0080(11)
O5 0.0407(9) 0.0723(13) 0.0505(11) -0.0133(9) 0.0121(8) -0.0050(8)
O6 0.0384(9) 0.0828(14) 0.0453(10) -0.0063(9) 0.0032(7) 0.0027(9)
Mn2 0.0328(2) 0.0688(3) 0.0482(2) -0.01479(18) 0.00729(15) -0.00563(16)
O7 0.0438(10) 0.0845(14) 0.0451(10) -0.0134(9) 0.0057(8) -0.0101(9)
O8 0.0374(10) 0.1131(17) 0.0497(11) -0.0201(11) 0.0016(8) -0.0118(10)
C40 0.0390(14) 0.0662(18) 0.0511(15) -0.0138(12) -0.0010(11) 0.0025(11)
C41 0.0364(13) 0.0643(17) 0.0469(15) -0.0064(12) 0.0048(10) -0.0014(11)
C42 0.0311(12) 0.090(2) 0.0523(17) -0.0108(14) 0.0017(10) -0.0065(12)
C43 0.0334(13) 0.092(2) 0.0469(16) -0.0030(13) 0.0054(10) -0.0054(12)
C44 0.0295(12) 0.0669(17) 0.0474(15) -0.0071(11) 0.0033(9) -0.0022(10)
C45 0.0320(12) 0.0795(19) 0.0500(16) -0.0027(13) 0.0027(10) -0.0124(11)
C46 0.0377(13) 0.0769(19) 0.0475(15) -0.0072(13) 0.0079(10) -0.0110(12)
C47 0.0295(11) 0.0609(16) 0.0488(15) -0.0035(11) 0.0032(9) -0.0015(10)
C48 0.0301(12) 0.0648(17) 0.0486(15) -0.0027(12) 0.0023(10) 0.0003(10)
C49 0.0335(12) 0.0545(15) 0.0481(15) -0.0007(11) 0.0065(10) 0.0012(10)
C50 0.0352(12) 0.0470(14) 0.0440(14) -0.0014(10) 0.0034(9) -0.0036(10)
C51 0.0302(11) 0.0539(15) 0.0482(15) 0.0007(11) 0.0039(9) 0.0014(9)
C52 0.0289(11) 0.0638(17) 0.0513(15) -0.0034(11) 0.0068(10) 0.0003(10)
N2 0.0369(10) 0.0478(12) 0.0463(12) 0.0021(9) 0.0046(8) 0.0037(8)
C53 0.0276(11) 0.0520(15) 0.0491(14) 0.0068(11) 0.0082(9) 0.0029(9)
C54 0.0365(12) 0.0560(16) 0.0434(14) -0.0012(11) 0.0008(9) -0.0012(10)
C55 0.0344(12) 0.0480(15) 0.0520(15) 0.0047(11) 0.0037(10) -0.0013(10)
C56 0.0302(11) 0.0541(15) 0.0498(14) 0.0068(11) 0.0074(9) -0.0010(10)
C57 0.0332(12) 0.0663(18) 0.0498(15) 0.0046(12) 0.0037(10) 0.0001(11)
C58 0.0307(12) 0.0571(16) 0.0497(15) -0.0009(11) 0.0049(10) -0.0016(10)
C59 0.0292(11) 0.0608(16) 0.0494(15) 0.0127(11) 0.0072(9) -0.0042(10)
C60 0.0453(14) 0.0586(17) 0.0474(15) 0.0074(12) 0.0080(11) 0.0019(11)
C61 0.0402(13) 0.0591(17) 0.0565(17) 0.0101(12) 0.0092(11) 0.0059(11)
C62 0.0293(12) 0.0611(17) 0.0568(16) 0.0118(12) 0.0076(10) -0.0058(10)
C63 0.0470(14) 0.0683(19) 0.0444(15) 0.0141(12) 0.0030(11) -0.0039(12)
C64 0.0499(15) 0.0575(17) 0.0552(17) 0.0058(12) 0.0003(11) -0.0063(12)
C65 0.0290(12) 0.0679(18) 0.0591(17) 0.0152(13) 0.0061(10) -0.0027(11)
O11 0.0331(9) 0.0688(12) 0.0489(11) 0.0181(8) 0.0062(7) 0.0023(7)
O12 0.0525(11) 0.0714(13) 0.0617(12) 0.0218(10) 0.0135(9) 0.0124(9)
C66 0.0294(11) 0.0534(15) 0.0455(14) -0.0003(10) 0.0047(9) 0.0018(9)
C67 0.0396(13) 0.0464(15) 0.0599(16) 0.0064(11) 0.0101(11) 0.0004(10)
C68 0.0397(13) 0.0540(16) 0.0496(15) 0.0021(11) 0.0129(10) -0.0039(10)
C69 0.0266(11) 0.0565(16) 0.0485(14) -0.0034(11) 0.0037(9) -0.0019(9)
C70 0.0362(12) 0.0498(15) 0.0474(14) -0.0004(11) 0.0011(10) -0.0004(10)
C71 0.0328(12) 0.0553(15) 0.0422(13) -0.0006(10) 0.0050(9) -0.0009(10)
C72 0.0310(11) 0.0546(16) 0.0473(14) -0.0069(11) 0.0006(9) -0.0039(10)
C73 0.0459(14) 0.0580(17) 0.0572(16) -0.0057(12) 0.0111(11) -0.0036(11)
C74 0.0463(15) 0.0648(18) 0.0541(16) -0.0105(13) 0.0146(11) -0.0068(12)
C75 0.0299(12) 0.0598(17) 0.0499(15) -0.0106(11) 0.0018(9) -0.0020(10)
C76 0.0576(16) 0.0602(18) 0.0561(17) -0.0126(13) 0.0093(12) -0.0106(13)
C77 0.0650(18) 0.0593(18) 0.0489(16) -0.0085(12) 0.0166(12) -0.0107(13)
C78 0.0293(12) 0.0668(18) 0.0521(15) -0.0082(12) 0.0003(10) -0.0047(11)
O9 0.0348(9) 0.0595(11) 0.0646(12) -0.0158(9) 0.0036(8) -0.0013(8)
O10 0.0373(10) 0.0653(12) 0.0629(12) -0.0112(9) 0.0115(8) -0.0029(8)
Mn3 0.02994(19) 0.0643(3) 0.0472(2) -0.01267(17) 0.00345(15) -0.00116(15)
O13 0.0742(15) 0.1030(18) 0.0755(15) 0.0104(13) 0.0284(12) 0.0111(13)
O14 0.0453(11) 0.0850(15) 0.0804(15) 0.0021(11) 0.0172(10) 0.0084(10)
O15 0.0776(16) 0.0757(16) 0.1079(19) 0.0056(13) 0.0352(13) 0.0173(12)

loop_
_atom_type_symbol
_atom_type_description
_atom_type_scat_dispersion_real
_atom_type_scat_dispersion_imag
_atom_type_scat_source
C C 0.0033 0.0016 'International Tables Vol C Tables 4.2.6.8 and 6.1.1.4'
H H 0.0000 0.0000 'International Tables Vol C Tables 4.2.6.8 and 6.1.1.4'
N N 0.0061 0.0033 'International Tables Vol C Tables 4.2.6.8 and 6.1.1.4'
O O 0.0106 0.0060 'International Tables Vol C Tables 4.2.6.8 and 6.1.1.4'
Mn Mn 0.3368 0.7283 'International Tables Vol C Tables 4.2.6.8 and 6.1.1.4'

loop_
_geom_angle_atom_site_label_1
_geom_angle_atom_site_label_2
_geom_angle_atom_site_label_3
_geom_angle
_geom_angle_site_symmetry_1
_geom_angle_site_symmetry_3
_geom_angle_publ_flag
O1 Mn1 O4 127.77(7) . 2_645 ?
O1 Mn1 O9 121.57(7) . 3_766 ?
O4 Mn1 O9 110.61(7) 2_645 3_766 ?
O1 Mn1 O6 87.38(8) . 3_766 ?
O4 Mn1 O6 94.92(8) 2_645 3_766 ?
O9 Mn1 O6 90.24(8) 3_766 3_766 ?
O1 Mn1 O13 89.56(9) . . ?
O4 Mn1 O13 92.64(9) 2_645 . ?
O9 Mn1 O13 85.24(9) 3_766 . ?
O6 Mn1 O13 172.18(9) 3_766 . ?
C1 O1 Mn1 119.80(17) . . ?
C1 O2 Mn2 151.89(19) . . ?
O2 C1 O1 122.0(2) . . ?
O2 C1 C2 120.6(2) . . ?
O1 C1 C2 117.5(2) . . ?
C7 C2 C3 118.3(3) . . ?
C7 C2 C1 121.3(2) . . ?
C3 C2 C1 120.4(2) . . ?
C4 C3 C2 121.4(2) . . ?
C3 C4 C5 120.8(2) . . ?
C6 C5 C4 117.3(3) . . ?
C6 C5 C8 120.6(3) . . ?
C4 C5 C8 122.1(2) . . ?
C5 C6 C7 122.2(3) . . ?
C2 C7 C6 120.0(3) . . ?
C13 C8 C9 116.8(3) . . ?
C13 C8 C5 121.5(3) . . ?
C9 C8 C5 121.6(2) . . ?
C10 C9 C8 121.3(2) . . ?
C9 C10 C11 121.1(2) . . ?
C12 C11 C10 118.8(3) . . ?
C12 C11 N1 118.2(2) . . ?
C10 C11 N1 122.8(2) . . ?
C11 C12 C13 119.7(3) . . ?
C8 C13 C12 122.2(3) . . ?
C27 N1 C14 121.1(2) . . ?
C27 N1 C11 122.1(2) . . ?
C14 N1 C11 116.1(2) . . ?
C15 C14 N1 120.7(2) . . ?
C15 C14 C19 117.4(2) . . ?
N1 C14 C19 121.8(2) . . ?
C14 C15 C16 122.2(3) . . ?
C15 C16 C17 120.8(3) . . ?
C16 C17 C18 116.7(2) . . ?
C16 C17 C20 121.2(2) . . ?
C18 C17 C20 122.0(2) . . ?
C19 C18 C17 122.6(2) . . ?
C18 C19 C14 120.3(2) . . ?
C21 C20 C25 117.3(2) . . ?
C21 C20 C17 122.1(2) . . ?
C25 C20 C17 120.5(2) . . ?
C22 C21 C20 121.3(2) . . ?
C21 C22 C23 121.7(2) . . ?
C22 C23 C24 117.5(2) . . ?
C22 C23 C26 122.8(2) . . ?
C24 C23 C26 119.6(2) . . ?
C25 C24 C23 121.2(2) . . ?
C24 C25 C20 120.9(2) . . ?
O3 C26 O4 124.8(2) . . ?
O3 C26 C23 118.7(2) . . ?
O4 C26 C23 116.5(2) . . ?
C26 O3 Mn3 135.14(16) . 2 ?
C26 O4 Mn1 120.24(15) . 2_655 ?
C28 C27 C32 118.3(2) . . ?
C28 C27 N1 121.1(2) . . ?
C32 C27 N1 120.6(2) . . ?
C27 C28 C29 120.7(2) . . ?
C30 C29 C28 121.8(2) . . ?
C31 C30 C29 116.8(2) . . ?
C31 C30 C33 122.0(2) . . ?
C29 C30 C33 121.1(2) . . ?
C32 C31 C30 122.1(2) . . ?
C31 C32 C27 120.3(2) . . ?
C34 C33 C38 117.1(2) . . ?
C34 C33 C30 122.0(2) . . ?
C38 C33 C30 120.9(2) . . ?
C35 C34 C33 121.8(3) . . ?
C34 C35 C36 120.9(2) . . ?
C35 C36 C37 119.0(2) . . ?
C35 C36 C39 120.6(2) . . ?
C37 C36 C39 120.3(3) . . ?
C38 C37 C36 120.0(2) . . ?
C37 C38 C33 121.2(2) . . ?
O5 C39 O6 125.6(2) . . ?
O5 C39 C36 117.4(3) . . ?
O6 C39 C36 117.0(2) . . ?
C39 O5 Mn3 129.59(17) . 3_666 ?
C39 O6 Mn1 122.01(16) . 3_766 ?
O2 Mn2 O7 103.41(8) . . ?
O2 Mn2 O10 94.06(8) . 3_666 ?
O7 Mn2 O10 92.71(8) . 3_666 ?
O2 Mn2 O14 88.29(8) . . ?
O7 Mn2 O14 88.20(9) . . ?
O10 Mn2 O14 177.21(8) 3_666 . ?
O2 Mn2 O11 159.56(7) . 4_565 ?
O7 Mn2 O11 95.58(7) . 4_565 ?
O10 Mn2 O11 92.52(7) 3_666 4_565 ?
O14 Mn2 O11 84.77(8) . 4_565 ?
O2 Mn2 O12 103.09(8) . 4_565 ?
O7 Mn2 O12 151.23(8) . 4_565 ?
O10 Mn2 O12 96.40(8) 3_666 4_565 ?
O14 Mn2 O12 81.58(8) . 4_565 ?
O11 Mn2 O12 56.89(7) 4_565 4_565 ?
O2 Mn2 C65 130.58(8) . 4_565 ?
O7 Mn2 C65 123.27(9) . 4_565 ?
O10 Mn2 C65 98.64(8) 3_666 4_565 ?
O14 Mn2 C65 78.67(9) . 4_565 ?
O11 Mn2 C65 29.04(7) 4_565 4_565 ?
O12 Mn2 C65 28.26(8) 4_565 4_565 ?
C40 O7 Mn2 129.84(16) . . ?
C40 O8 Mn3 145.48(18) . . ?
O8 C40 O7 125.0(2) . . ?
O8 C40 C41 117.6(2) . . ?
O7 C40 C41 117.4(2) . . ?
C46 C41 C42 118.3(2) . . ?
C46 C41 C40 122.3(2) . . ?
C42 C41 C40 119.3(2) . . ?
C43 C42 C41 120.2(2) . . ?
C42 C43 C44 122.0(2) . . ?
C43 C44 C45 117.2(2) . . ?
C43 C44 C47 121.4(2) . . ?
C45 C44 C47 121.3(2) . . ?
C46 C45 C44 120.7(2) . . ?
C41 C46 C45 121.4(2) . . ?
C52 C47 C48 116.7(2) . . ?
C52 C47 C44 122.0(2) . . ?
C48 C47 C44 121.3(2) . . ?
C49 C48 C47 122.1(2) . . ?
C48 C49 C50 120.4(2) . . ?
C51 C50 C49 118.3(2) . . ?
C51 C50 N2 121.1(2) . . ?
C49 C50 N2 120.6(2) . . ?
C52 C51 C50 120.8(2) . . ?
C51 C52 C47 121.6(2) . . ?
C66 N2 C50 120.69(19) . . ?
C66 N2 C53 120.1(2) . . ?
C50 N2 C53 119.2(2) . . ?
C58 C53 C54 118.1(2) . . ?
C58 C53 N2 121.2(2) . . ?
C54 C53 N2 120.7(2) . . ?
C55 C54 C53 121.0(2) . . ?
C54 C55 C56 121.0(2) . . ?
C55 C56 C57 117.4(2) . . ?
C55 C56 C59 121.2(2) . . ?
C57 C56 C59 121.4(2) . . ?
C58 C57 C56 121.5(2) . . ?
C57 C58 C53 120.8(2) . . ?
C60 C59 C64 117.8(2) . . ?
C60 C59 C56 122.3(2) . . ?
C64 C59 C56 119.8(2) . . ?
C59 C60 C61 120.8(3) . . ?
C60 C61 C62 121.0(3) . . ?
C63 C62 C61 118.6(2) . . ?
C63 C62 C65 119.0(2) . . ?
C61 C62 C65 122.3(3) . . ?
C62 C63 C64 120.6(3) . . ?
C59 C64 C63 121.2(3) . . ?
O12 C65 O11 120.1(2) . . ?
O12 C65 C62 122.2(2) . . ?
O11 C65 C62 117.7(2) . . ?
O12 C65 Mn2 64.05(14) . 4_666 ?
O11 C65 Mn2 57.35(13) . 4_666 ?
C62 C65 Mn2 165.7(2) . 4_666 ?
C65 O11 Mn3 137.61(16) . 4_666 ?
C65 O11 Mn2 93.61(16) . 4_666 ?
Mn3 O11 Mn2 115.79(7) 4_666 4_666 ?
C65 O12 Mn2 87.69(16) . 4_666 ?
C71 C66 N2 120.6(2) . . ?
C71 C66 C67 117.7(2) . . ?
N2 C66 C67 121.6(2) . . ?
C68 C67 C66 120.7(2) . . ?
C67 C68 C69 122.5(2) . . ?
C68 C69 C70 116.5(2) . . ?
C68 C69 C72 122.3(2) . . ?
C70 C69 C72 121.2(2) . . ?
C71 C70 C69 121.5(2) . . ?
C70 C71 C66 121.0(2) . . ?
C77 C72 C73 117.2(2) . . ?
C77 C72 C69 121.9(2) . . ?
C73 C72 C69 120.8(2) . . ?
C72 C73 C74 120.2(3) . . ?
C75 C74 C73 121.7(2) . . ?
C74 C75 C76 118.3(2) . . ?
C74 C75 C78 121.6(2) . . ?
C76 C75 C78 120.1(3) . . ?
C75 C76 C77 119.9(3) . . ?
C72 C77 C76 122.6(3) . . ?
O10 C78 O9 122.9(2) . . ?
O10 C78 C75 119.7(2) . . ?
O9 C78 C75 117.5(2) . . ?
C78 O9 Mn1 123.95(17) . 3_766 ?
C78 O9 Mn3 128.69(17) . 3_666 ?
Mn1 O9 Mn3 107.37(8) 3_766 3_666 ?
C78 O10 Mn2 129.74(18) . 3_666 ?
O8 Mn3 O5 89.68(7) . 3_666 ?
O8 Mn3 O11 88.70(7) . 4_565 ?
O5 Mn3 O11 176.61(8) 3_666 4_565 ?
O8 Mn3 O3 169.31(9) . 2_545 ?
O5 Mn3 O3 90.26(7) 3_666 2_545 ?
O11 Mn3 O3 91.88(7) 4_565 2_545 ?
O8 Mn3 O15 92.18(10) . . ?
O5 Mn3 O15 84.32(8) 3_666 . ?
O11 Mn3 O15 92.76(8) 4_565 . ?
O3 Mn3 O15 98.45(10) 2_545 . ?
O8 Mn3 O9 83.34(8) . 3_666 ?
O5 Mn3 O9 88.97(7) 3_666 3_666 ?
O11 Mn3 O9 93.80(7) 4_565 3_666 ?
O3 Mn3 O9 85.98(7) 2_545 3_666 ?
O15 Mn3 O9 171.96(8) . 3_666 ?

loop_
_geom_bond_atom_site_label_1
_geom_bond_atom_site_label_2
_geom_bond_distance
_geom_bond_site_symmetry_2
_geom_bond_publ_flag
Mn1 O1 2.0659(18) . ?
Mn1 O4 2.1046(18) 2_645 ?
Mn1 O9 2.1421(18) 3_766 ?
Mn1 O6 2.1444(19) 3_766 ?
Mn1 O13 2.176(2) . ?
O1 C1 1.265(3) . ?
O2 C1 1.256(3) . ?
O2 Mn2 2.0831(19) . ?
C1 C2 1.493(4) . ?
C2 C7 1.367(4) . ?
C2 C3 1.383(4) . ?
C3 C4 1.376(4) . ?
C4 C5 1.385(4) . ?
C5 C6 1.370(4) . ?
C5 C8 1.487(4) . ?
C6 C7 1.392(5) . ?
C8 C13 1.366(4) . ?
C8 C9 1.390(4) . ?
C9 C10 1.369(4) . ?
C10 C11 1.382(3) . ?
C11 C12 1.356(4) . ?
C11 N1 1.435(3) . ?
C12 C13 1.403(5) . ?
N1 C27 1.407(3) . ?
N1 C14 1.408(3) . ?
C14 C15 1.368(4) . ?
C14 C19 1.411(3) . ?
C15 C16 1.385(4) . ?
C16 C17 1.393(4) . ?
C17 C18 1.393(4) . ?
C17 C20 1.467(4) . ?
C18 C19 1.366(4) . ?
C20 C21 1.400(4) . ?
C20 C25 1.410(3) . ?
C21 C22 1.378(4) . ?
C22 C23 1.390(3) . ?
C23 C24 1.403(4) . ?
C23 C26 1.485(3) . ?
C24 C25 1.383(4) . ?
C26 O3 1.256(3) . ?
C26 O4 1.283(3) . ?
O3 Mn3 2.1548(18) 2 ?
C27 C28 1.386(4) . ?
C27 C32 1.393(4) . ?
C28 C29 1.390(4) . ?
C29 C30 1.389(4) . ?
C30 C31 1.389(4) . ?
C30 C33 1.481(4) . ?
C31 C32 1.386(4) . ?
C33 C34 1.396(4) . ?
C33 C38 1.414(4) . ?
C34 C35 1.375(4) . ?
C35 C36 1.383(4) . ?
C36 C37 1.400(4) . ?
C36 C39 1.508(4) . ?
C37 C38 1.389(4) . ?
C39 O5 1.248(3) . ?
C39 O6 1.264(3) . ?
O5 Mn3 2.1513(18) 3_666 ?
Mn2 O7 2.0946(19) . ?
Mn2 O10 2.1748(18) 3_666 ?
Mn2 O14 2.212(2) . ?
Mn2 O11 2.2214(18) 4_565 ?
Mn2 O12 2.3693(19) 4_565 ?
Mn2 C65 2.633(3) 4_565 ?
O7 C40 1.274(3) . ?
O8 C40 1.244(3) . ?
O8 Mn3 2.1270(19) . ?
C40 C41 1.488(4) . ?
C41 C46 1.375(3) . ?
C41 C42 1.401(4) . ?
C42 C43 1.367(4) . ?
C43 C44 1.392(3) . ?
C44 C45 1.400(4) . ?
C44 C47 1.479(4) . ?
C45 C46 1.377(4) . ?
C47 C52 1.397(3) . ?
C47 C48 1.411(3) . ?
C48 C49 1.371(4) . ?
C49 C50 1.399(3) . ?
C50 C51 1.397(3) . ?
C50 N2 1.415(3) . ?
C51 C52 1.383(4) . ?
N2 C66 1.412(3) . ?
N2 C53 1.418(3) . ?
C53 C58 1.388(3) . ?
C53 C54 1.393(4) . ?
C54 C55 1.386(3) . ?
C55 C56 1.393(4) . ?
C56 C57 1.398(4) . ?
C56 C59 1.490(3) . ?
C57 C58 1.380(4) . ?
C59 C60 1.383(4) . ?
C59 C64 1.390(4) . ?
C60 C61 1.386(4) . ?
C61 C62 1.387(4) . ?
C62 C63 1.370(4) . ?
C62 C65 1.483(4) . ?
C63 C64 1.392(4) . ?
C65 O12 1.248(3) . ?
C65 O11 1.281(3) . ?
O11 Mn3 2.1519(17) 4_666 ?
C66 C71 1.393(4) . ?
C66 C67 1.414(3) . ?
C67 C68 1.363(4) . ?
C68 C69 1.406(4) . ?
C69 C70 1.407(3) . ?
C69 C72 1.482(3) . ?
C70 C71 1.386(3) . ?
C72 C77 1.382(4) . ?
C72 C73 1.400(4) . ?
C73 C74 1.404(4) . ?
C74 C75 1.379(4) . ?
C75 C76 1.390(4) . ?
C75 C78 1.466(4) . ?
C76 C77 1.396(4) . ?
C78 O10 1.263(3) . ?
C78 O9 1.280(3) . ?
O9 Mn3 2.236(2) 3_666 ?
Mn3 O15 2.170(2) . ?

loop_
_platon_squeeze_void_nr
_platon_squeeze_void_average_x
_platon_squeeze_void_average_y
_platon_squeeze_void_average_z
_platon_squeeze_void_volume
_platon_squeeze_void_count_electrons
1 -0.007 0.000 0.000 528.8 41.1
2 0.870 0.000 0.500 4134.1 176.1
3 0.437 0.500 1.000 4134.6 176.1
4 -0.021 0.500 0.500 528.8 40.9
